data_1552548
loop_
_publ_author_name
'Wang, Zhiqiang'
'Wang, Mengzhu'
'Peng, Jingqing'
'Xie, Yufeng'
'Liu, Miaochang'
'Gao, Wenxia'
'Zhou, Yunbing'
'Huang, Xiaobo'
'Wu, Huayue'

_publ_section_title
;
 Polymorphism and Multicolor Mechanofluorochromism of a D-\p-A Asymmetric
 4H-Pyran Derivative with Aggregation-Induced Emission Property
;
_journal_name_full 'The Journal of Physical Chemistry C'
_journal_paper_doi 10.1021/acs.jpcc.9b06912
_journal_year 2019
_chemical_formula_sum 'C22 H14 N2 O2'
_chemical_formula_weight 338.35
_space_group_crystal_system monoclinic
_space_group_IT_number 14
_space_group_name_Hall '-P 2yn'
_space_group_name_H-M_alt 'P 1 21/n 1'
_symmetry_space_group_name_Hall '-P 2yn'
_symmetry_space_group_name_H-M 'P 1 21/n 1'
_atom_sites_solution_hydrogens geom
_audit_creation_method SHELXL-2013
_cell_angle_alpha 90
_cell_angle_beta 105.046(2)
_cell_angle_gamma 90
_cell_formula_units_Z 4
_cell_length_a 7.2532(4)
_cell_length_b 19.5985(11)
_cell_length_c 12.5057(7)
_cell_measurement_reflns_used 4584
_cell_measurement_temperature 296(2)
_cell_measurement_theta_max 54.674
_cell_measurement_theta_min 5.353
_cell_volume 1716.76(17)
_computing_cell_refinement 'Bruker SAINT'
_computing_data_collection 'Bruker APEX2'
_computing_data_reduction 'Bruker SAINT'
_computing_molecular_graphics 'Bruker SHELXTL'
_computing_publication_material 'Bruker SHELXTL'
_computing_structure_refinement 'SHELXL-2013 (Sheldrick, 2013)'
_computing_structure_solution 'SHELXS-97 (Sheldrick 2008)'
_diffrn_ambient_temperature 296(2)
_diffrn_measured_fraction_theta_full 0.997
_diffrn_measured_fraction_theta_max 0.997
_diffrn_measurement_device_type 'Bruker APEX-II CCD'
_diffrn_measurement_method '\f and \w scans'
_diffrn_radiation_type MoK\a
_diffrn_radiation_wavelength 0.71073
_diffrn_reflns_av_R_equivalents 0.0468
_diffrn_reflns_av_unetI/netI 0.0378
_diffrn_reflns_Laue_measured_fraction_full 0.997
_diffrn_reflns_Laue_measured_fraction_max 0.997
_diffrn_reflns_limit_h_max 8
_diffrn_reflns_limit_h_min -8
_diffrn_reflns_limit_k_max 20
_diffrn_reflns_limit_k_min -24
_diffrn_reflns_limit_l_max 15
_diffrn_reflns_limit_l_min -14
_diffrn_reflns_number 16315
_diffrn_reflns_point_group_measured_fraction_full 0.997
_diffrn_reflns_point_group_measured_fraction_max 0.997
_diffrn_reflns_theta_full 25.242
_diffrn_reflns_theta_max 25.996
_diffrn_reflns_theta_min 2.078
_exptl_absorpt_coefficient_mu 0.085
_exptl_absorpt_correction_T_max 0.7456
_exptl_absorpt_correction_T_min 0.5952
_exptl_absorpt_correction_type multi-scan
_exptl_absorpt_process_details sadabs
_exptl_crystal_colour brown
_exptl_crystal_density_diffrn 1.309
_exptl_crystal_description prismatic
_exptl_crystal_F_000 704
_exptl_crystal_size_max 0.170
_exptl_crystal_size_mid 0.140
_exptl_crystal_size_min 0.110
_refine_diff_density_max 0.128
_refine_diff_density_min -0.135
_refine_diff_density_rms 0.033
_refine_ls_extinction_coef 0.014(2)
_refine_ls_extinction_expression Fc^*^=kFc[1+0.001xFc^2^\l^3^/sin(2\q)]^-1/4^
_refine_ls_extinction_method SHELXL
_refine_ls_goodness_of_fit_ref 1.063
_refine_ls_hydrogen_treatment constr
_refine_ls_matrix_type full
_refine_ls_number_parameters 237
_refine_ls_number_reflns 3358
_refine_ls_number_restraints 0
_refine_ls_restrained_S_all 1.063
_refine_ls_R_factor_all 0.0858
_refine_ls_R_factor_gt 0.0498
_refine_ls_shift/su_max 0.000
_refine_ls_shift/su_mean 0.000
_refine_ls_structure_factor_coef Fsqd
_refine_ls_weighting_details 'w=1/[\s^2^(Fo^2^)+(0.0480P)^2^+0.4024P] where P=(Fo^2^+2Fc^2^)/3'
_refine_ls_weighting_scheme calc
_refine_ls_wR_factor_gt 0.1088
_refine_ls_wR_factor_ref 0.1293
_reflns_Friedel_coverage 0.000
_reflns_number_gt 2232
_reflns_number_total 3358
_reflns_threshold_expression 'I > 2\s(I)'
_cod_data_source_file jp9b06912_si_006.cif
_cod_data_source_block mo_dd18221_0m
_cod_database_code 1552548
_shelx_space_group_comment
; 
The symmetry employed for this shelxl refinement is uniquely defined 
by the following loop, which should always be used as a source of 
symmetry information in preference to the above space-group names. 
They are only intended as comments. 
;
_shelx_estimated_absorpt_t_min 0.986
_shelx_estimated_absorpt_t_max 0.991
_shelxl_version_number 2013-4

loop_
_space_group_symop_operation_xyz
'x, y, z'
'-x+1/2, y+1/2, -z+1/2'
'-x, -y, -z'
'x-1/2, -y-1/2, z-1/2'

loop_
_atom_site_label
_atom_site_type_symbol
_atom_site_fract_x
_atom_site_fract_y
_atom_site_fract_z
_atom_site_U_iso_or_equiv
_atom_site_adp_type
_atom_site_occupancy
_atom_site_site_symmetry_order
_atom_site_calc_flag
_atom_site_refinement_flags_posn
_atom_site_refinement_flags_adp
O1 O 0.50146(19) 0.59739(6) 0.27701(10) 0.0507(4) Uani 1 1 d . .
O2 O 1.1012(2) 0.29379(7) 0.69652(12) 0.0704(5) Uani 1 1 d . .
H2 H 1.1145 0.3014 0.7626 0.106 Uiso 1 1 calc R U
N1 N 0.1669(4) 0.87661(12) 0.22567(18) 0.1031(9) Uani 1 1 d . .
N2 N 0.3706(3) 0.81465(11) 0.57344(17) 0.0792(7) Uani 1 1 d . .
C1 C 0.4042(3) 0.64178(10) 0.19843(15) 0.0476(5) Uani 1 1 d . .
C2 C 0.3581(3) 0.70458(10) 0.22567(16) 0.0506(5) Uani 1 1 d . .
H2A H 0.2986 0.7347 0.1699 0.061 Uiso 1 1 calc R U
C3 C 0.3985(3) 0.72594(9) 0.33828(16) 0.0483(5) Uani 1 1 d . .
C4 C 0.4992(3) 0.67800(9) 0.41719(16) 0.0482(5) Uani 1 1 d . .
H4 H 0.5320 0.6895 0.4919 0.058 Uiso 1 1 calc R U
C5 C 0.5483(3) 0.61598(9) 0.38610(15) 0.0451(5) Uani 1 1 d . .
C6 C 0.6499(3) 0.56481(10) 0.46016(16) 0.0484(5) Uani 1 1 d . .
H6 H 0.6855 0.5752 0.5353 0.058 Uiso 1 1 calc R U
C7 C 0.6973(3) 0.50343(10) 0.42981(16) 0.0487(5) Uani 1 1 d . .
H7 H 0.6599 0.4934 0.3546 0.058 Uiso 1 1 calc R U
C8 C 0.8014(3) 0.45053(9) 0.50237(15) 0.0458(5) Uani 1 1 d . .
C9 C 0.8626(3) 0.45745(10) 0.61719(16) 0.0495(5) Uani 1 1 d . .
H9 H 0.8361 0.4976 0.6500 0.059 Uiso 1 1 calc R U
C10 C 0.9611(3) 0.40623(10) 0.68271(16) 0.0510(5) Uani 1 1 d . .
H10 H 1.0003 0.4119 0.7591 0.061 Uiso 1 1 calc R U
C11 C 1.0023(3) 0.34616(10) 0.63542(17) 0.0517(5) Uani 1 1 d . .
C12 C 0.9442(3) 0.33834(10) 0.52233(17) 0.0580(6) Uani 1 1 d . .
H12 H 0.9723 0.2983 0.4899 0.070 Uiso 1 1 calc R U
C13 C 0.8442(3) 0.38980(10) 0.45708(17) 0.0550(6) Uani 1 1 d . .
H13 H 0.8044 0.3836 0.3808 0.066 Uiso 1 1 calc R U
C14 C 0.3491(3) 0.61029(10) 0.08826(15) 0.0507(5) Uani 1 1 d . .
C15 C 0.3077(4) 0.54129(11) 0.07669(19) 0.0683(7) Uani 1 1 d . .
H15 H 0.3220 0.5140 0.1392 0.082 Uiso 1 1 calc R U
C16 C 0.2452(4) 0.51298(13) -0.0276(2) 0.0835(8) Uani 1 1 d . .
H16 H 0.2155 0.4668 -0.0350 0.100 Uiso 1 1 calc R U
C17 C 0.2266(4) 0.55246(14) -0.1203(2) 0.0819(8) Uani 1 1 d . .
H17 H 0.1846 0.5331 -0.1903 0.098 Uiso 1 1 calc R U
C18 C 0.2700(4) 0.62055(14) -0.10954(19) 0.0794(8) Uani 1 1 d . .
H18 H 0.2591 0.6473 -0.1723 0.095 Uiso 1 1 calc R U
C19 C 0.3298(3) 0.64946(12) -0.00609(17) 0.0659(6) Uani 1 1 d . .
H19 H 0.3576 0.6958 0.0005 0.079 Uiso 1 1 calc R U
C20 C 0.3355(3) 0.78851(9) 0.36887(16) 0.0533(6) Uani 1 1 d . .
C21 C 0.2417(4) 0.83733(11) 0.28988(19) 0.0670(7) Uani 1 1 d . .
C22 C 0.3558(3) 0.80423(10) 0.48168(19) 0.0589(6) Uani 1 1 d . .

loop_
_atom_site_aniso_label
_atom_site_aniso_U_11
_atom_site_aniso_U_22
_atom_site_aniso_U_33
_atom_site_aniso_U_23
_atom_site_aniso_U_13
_atom_site_aniso_U_12
O1 0.0628(9) 0.0460(8) 0.0405(8) 0.0021(6) 0.0086(7) 0.0028(6)
O2 0.0844(12) 0.0576(9) 0.0645(10) 0.0164(8) 0.0111(9) 0.0171(8)
N1 0.153(2) 0.0770(15) 0.0718(15) 0.0235(13) 0.0148(15) 0.0325(15)
N2 0.1053(18) 0.0697(13) 0.0540(12) -0.0139(10) 0.0052(12) 0.0037(12)
C1 0.0533(13) 0.0482(11) 0.0379(10) 0.0054(9) 0.0056(9) -0.0033(9)
C2 0.0646(14) 0.0426(11) 0.0398(11) 0.0037(8) 0.0051(10) -0.0024(9)
C3 0.0555(13) 0.0419(10) 0.0437(11) 0.0012(8) 0.0060(9) -0.0073(9)
C4 0.0576(13) 0.0441(11) 0.0383(10) 0.0007(8) 0.0043(9) -0.0040(9)
C5 0.0486(12) 0.0458(11) 0.0391(11) 0.0012(8) 0.0080(9) -0.0036(9)
C6 0.0538(12) 0.0479(11) 0.0411(11) 0.0044(9) 0.0078(9) 0.0001(9)
C7 0.0561(13) 0.0491(11) 0.0399(11) 0.0028(9) 0.0106(9) -0.0004(9)
C8 0.0523(12) 0.0423(10) 0.0425(11) 0.0032(9) 0.0117(9) -0.0006(9)
C9 0.0583(13) 0.0426(10) 0.0468(11) 0.0011(9) 0.0123(10) -0.0017(9)
C10 0.0604(14) 0.0492(11) 0.0404(11) 0.0041(9) 0.0077(10) -0.0037(10)
C11 0.0545(13) 0.0463(11) 0.0539(13) 0.0104(9) 0.0133(10) 0.0031(9)
C12 0.0745(16) 0.0461(11) 0.0532(13) -0.0002(10) 0.0161(11) 0.0079(10)
C13 0.0661(14) 0.0534(12) 0.0433(11) 0.0002(9) 0.0100(10) 0.0042(10)
C14 0.0580(13) 0.0510(12) 0.0408(11) -0.0007(9) 0.0088(10) -0.0017(10)
C15 0.0950(19) 0.0531(13) 0.0548(13) -0.0046(11) 0.0159(13) -0.0043(12)
C16 0.117(2) 0.0618(15) 0.0682(17) -0.0185(13) 0.0172(16) -0.0146(15)
C17 0.104(2) 0.0861(19) 0.0513(15) -0.0204(14) 0.0119(14) -0.0050(16)
C18 0.106(2) 0.0886(19) 0.0409(13) 0.0000(12) 0.0140(13) -0.0015(16)
C19 0.0899(18) 0.0587(13) 0.0473(13) 0.0017(10) 0.0148(12) -0.0064(12)
C20 0.0717(15) 0.0404(11) 0.0417(11) 0.0002(9) 0.0035(10) -0.0002(10)
C21 0.0929(19) 0.0498(13) 0.0537(13) 0.0028(11) 0.0108(13) 0.0085(12)
C22 0.0721(15) 0.0420(11) 0.0541(14) -0.0043(10) 0.0010(12) 0.0019(10)

loop_
_atom_type_symbol
_atom_type_description
_atom_type_scat_dispersion_real
_atom_type_scat_dispersion_imag
_atom_type_scat_source
C C 0.0033 0.0016 'International Tables Vol C Tables 4.2.6.8 and 6.1.1.4'
H H 0.0000 0.0000 'International Tables Vol C Tables 4.2.6.8 and 6.1.1.4'
N N 0.0061 0.0033 'International Tables Vol C Tables 4.2.6.8 and 6.1.1.4'
O O 0.0106 0.0060 'International Tables Vol C Tables 4.2.6.8 and 6.1.1.4'

loop_
_geom_angle_atom_site_label_1
_geom_angle_atom_site_label_2
_geom_angle_atom_site_label_3
_geom_angle
C1 O1 C5 119.81(15)
C11 O2 H2 109.5
C2 C1 O1 121.23(17)
C2 C1 C14 126.79(18)
O1 C1 C14 111.84(16)
C1 C2 C3 121.29(18)
C1 C2 H2A 119.4
C3 C2 H2A 119.4
C20 C3 C4 122.46(18)
C20 C3 C2 122.06(18)
C4 C3 C2 115.42(17)
C5 C4 C3 121.44(18)
C5 C4 H4 119.3
C3 C4 H4 119.3
C4 C5 O1 120.71(17)
C4 C5 C6 124.98(18)
O1 C5 C6 114.31(16)
C7 C6 C5 125.10(19)
C7 C6 H6 117.5
C5 C6 H6 117.5
C6 C7 C8 126.62(19)
C6 C7 H7 116.7
C8 C7 H7 116.7
C13 C8 C9 117.29(18)
C13 C8 C7 119.47(17)
C9 C8 C7 123.23(18)
C10 C9 C8 121.35(19)
C10 C9 H9 119.3
C8 C9 H9 119.3
C9 C10 C11 120.22(19)
C9 C10 H10 119.9
C11 C10 H10 119.9
O2 C11 C12 117.87(19)
O2 C11 C10 122.69(18)
C12 C11 C10 119.44(18)
C11 C12 C13 120.04(19)
C11 C12 H12 120.0
C13 C12 H12 120.0
C12 C13 C8 121.66(19)
C12 C13 H13 119.2
C8 C13 H13 119.2
C19 C14 C15 118.78(19)
C19 C14 C1 120.66(18)
C15 C14 C1 120.51(18)
C16 C15 C14 120.0(2)
C16 C15 H15 120.0
C14 C15 H15 120.0
C17 C16 C15 120.5(2)
C17 C16 H16 119.7
C15 C16 H16 119.7
C18 C17 C16 119.8(2)
C18 C17 H17 120.1
C16 C17 H17 120.1
C17 C18 C19 120.1(2)
C17 C18 H18 119.9
C19 C18 H18 119.9
C18 C19 C14 120.7(2)
C18 C19 H19 119.6
C14 C19 H19 119.6
C3 C20 C22 120.53(18)
C3 C20 C21 122.30(18)
C22 C20 C21 117.10(18)
N1 C21 C20 179.5(3)
N2 C22 C20 177.6(2)

loop_
_geom_bond_atom_site_label_1
_geom_bond_atom_site_label_2
_geom_bond_distance
O1 C1 1.364(2)
O1 C5 1.367(2)
O2 C11 1.367(2)
O2 H2 0.8200
N1 C21 1.143(3)
N2 C22 1.143(3)
C1 C2 1.342(3)
C1 C14 1.467(3)
C2 C3 1.425(3)
C2 H2A 0.9300
C3 C20 1.396(3)
C3 C4 1.420(3)
C4 C5 1.352(3)
C4 H4 0.9300
C5 C6 1.432(3)
C6 C7 1.333(3)
C6 H6 0.9300
C7 C8 1.454(3)
C7 H7 0.9300
C8 C13 1.387(3)
C8 C9 1.395(3)
C9 C10 1.373(3)
C9 H9 0.9300
C10 C11 1.384(3)
C10 H10 0.9300
C11 C12 1.375(3)
C12 C13 1.379(3)
C12 H12 0.9300
C13 H13 0.9300
C14 C19 1.384(3)
C14 C15 1.385(3)
C15 C16 1.381(3)
C15 H15 0.9300
C16 C17 1.371(3)
C16 H16 0.9300
C17 C18 1.370(3)
C17 H17 0.9300
C18 C19 1.375(3)
C18 H18 0.9300
C19 H19 0.9300
C20 C22 1.414(3)
C20 C21 1.416(3)

loop_
_geom_torsion_atom_site_label_1
_geom_torsion_atom_site_label_2
_geom_torsion_atom_site_label_3
_geom_torsion_atom_site_label_4
_geom_torsion
C5 O1 C1 C2 2.0(3)
C5 O1 C1 C14 -173.88(16)
O1 C1 C2 C3 -3.9(3)
C14 C1 C2 C3 171.39(19)
C1 C2 C3 C20 -173.7(2)
C1 C2 C3 C4 3.5(3)
C20 C3 C4 C5 175.8(2)
C2 C3 C4 C5 -1.4(3)
C3 C4 C5 O1 -0.3(3)
C3 C4 C5 C6 179.92(18)
C1 O1 C5 C4 0.1(3)
C1 O1 C5 C6 179.88(16)
C4 C5 C6 C7 179.5(2)
O1 C5 C6 C7 -0.3(3)
C5 C6 C7 C8 179.46(19)
C6 C7 C8 C13 -178.2(2)
C6 C7 C8 C9 1.6(3)
C13 C8 C9 C10 0.0(3)
C7 C8 C9 C10 -179.82(19)
C8 C9 C10 C11 0.1(3)
C9 C10 C11 O2 179.43(19)
C9 C10 C11 C12 0.2(3)
O2 C11 C12 C13 -179.90(19)
C10 C11 C12 C13 -0.6(3)
C11 C12 C13 C8 0.8(3)
C9 C8 C13 C12 -0.4(3)
C7 C8 C13 C12 179.38(19)
C2 C1 C14 C19 33.5(3)
O1 C1 C14 C19 -150.8(2)
C2 C1 C14 C15 -143.7(2)
O1 C1 C14 C15 31.9(3)
C19 C14 C15 C16 -1.1(4)
C1 C14 C15 C16 176.2(2)
C14 C15 C16 C17 1.1(4)
C15 C16 C17 C18 -0.1(4)
C16 C17 C18 C19 -0.8(4)
C17 C18 C19 C14 0.8(4)
C15 C14 C19 C18 0.2(4)
C1 C14 C19 C18 -177.1(2)
C4 C3 C20 C22 -5.5(3)
C2 C3 C20 C22 171.5(2)
C4 C3 C20 C21 177.5(2)
C2 C3 C20 C21 -5.5(3)
